data_4063595
loop_
_publ_author_name
'Michel, Reent'
'Herbst-Irmer, Regine'
'Stalke, Dietmar'

_publ_section_title
;
 Revealing Coordination Patterns in C5-Cyclic Lithium Organics
;
_journal_issue 16
_journal_name_full Organometallics
_journal_page_first 4379
_journal_paper_doi 10.1021/om200471e
_journal_volume 30
_journal_year 2011
_chemical_formula_sum 'C30 H44 Li2 O6'
_chemical_formula_weight 514.53
_chemical_name_systematic
; 
 ? 
;
_space_group_IT_number 14
_symmetry_cell_setting monoclinic
_symmetry_space_group_name_Hall '-P 2yn'
_symmetry_space_group_name_H-M 'P 1 21/n 1'
_atom_sites_solution_hydrogens geom
_atom_sites_solution_primary direct
_atom_sites_solution_secondary difmap
_audit_creation_method SHELXL-97
_cell_angle_alpha 90.00
_cell_angle_beta 90.04(2)
_cell_angle_gamma 90.00
_cell_formula_units_Z 2
_cell_length_a 8.881(2)
_cell_length_b 13.654(2)
_cell_length_c 12.272(2)
_cell_measurement_reflns_used 9941
_cell_measurement_temperature 100(2)
_cell_measurement_theta_max 25.683
_cell_measurement_theta_min 2.232
_cell_volume 1488.1(5)
_computing_cell_refinement 'SAINT V7.68A'
_computing_data_collection 'APEX2 v2011.2'
_computing_data_reduction 'SAINT V7.68A'
_computing_molecular_graphics 'XSHELL in SHELXTL-97'
_computing_publication_material 'XSHELL in SHELXTL-97'
_computing_structure_refinement 'SHELXL in SHELXTL Version 2008/3'
_computing_structure_solution 'SHELXS in SHELXTL Version 2008/3'
_diffrn_ambient_temperature 100(2)
_diffrn_measured_fraction_theta_full 0.999
_diffrn_measured_fraction_theta_max 0.999
_diffrn_measurement_device_type 'Bruker Smart Apex II Quazar'
_diffrn_measurement_method 'omega scans'
_diffrn_radiation_monochromator mirror
_diffrn_radiation_source 'rotating anode'
_diffrn_radiation_type MoK\a
_diffrn_radiation_wavelength 0.71073
_diffrn_reflns_av_R_equivalents 0.0187
_diffrn_reflns_av_sigmaI/netI 0.0087
_diffrn_reflns_limit_h_max 10
_diffrn_reflns_limit_h_min -10
_diffrn_reflns_limit_k_max 16
_diffrn_reflns_limit_k_min -16
_diffrn_reflns_limit_l_max 14
_diffrn_reflns_limit_l_min -14
_diffrn_reflns_number 27593
_diffrn_reflns_theta_full 25.71
_diffrn_reflns_theta_max 25.71
_diffrn_reflns_theta_min 2.23
_exptl_absorpt_coefficient_mu 0.077
_exptl_absorpt_correction_T_max 1.0000
_exptl_absorpt_correction_T_min 0.9327
_exptl_absorpt_correction_type multi-scan
_exptl_absorpt_process_details SADABS-2008/1
_exptl_crystal_colour yellow
_exptl_crystal_density_diffrn 1.148
_exptl_crystal_density_method 'not measured'
_exptl_crystal_description block
_exptl_crystal_F_000 556
_exptl_crystal_size_max 0.5
_exptl_crystal_size_mid 0.4
_exptl_crystal_size_min 0.4
_refine_diff_density_max 0.222
_refine_diff_density_min -0.159
_refine_diff_density_rms 0.027
_refine_ls_extinction_coef 0.0037(11)
_refine_ls_extinction_expression Fc^*^=kFc[1+0.001xFc^2^\l^3^/sin(2\q)]^-1/4^
_refine_ls_extinction_method SHELXL
_refine_ls_goodness_of_fit_ref 1.036
_refine_ls_hydrogen_treatment constr
_refine_ls_matrix_type full
_refine_ls_number_parameters 176
_refine_ls_number_reflns 2833
_refine_ls_number_restraints 0
_refine_ls_restrained_S_all 1.036
_refine_ls_R_factor_all 0.0424
_refine_ls_R_factor_gt 0.0372
_refine_ls_shift/su_max 0.000
_refine_ls_shift/su_mean 0.000
_refine_ls_structure_factor_coef Fsqd
_refine_ls_weighting_details 'calc w=1/[\s^2^(Fo^2^)+(0.0430P)^2^+0.4414P] where P=(Fo^2^+2Fc^2^)/3'
_refine_ls_weighting_scheme calc
_refine_ls_wR_factor_gt 0.0955
_refine_ls_wR_factor_ref 0.0993
_reflns_number_gt 2504
_reflns_number_total 2833
_reflns_threshold_expression >2sigma(I)
_cod_data_source_file om200471e_si_006.cif
_cod_data_source_block 6
_cod_original_sg_symbol_H-M P2(1)/n
_cod_database_code 4063595

loop_
_symmetry_equiv_pos_as_xyz
'x, y, z'
'-x+1/2, y+1/2, -z+1/2'
'-x, -y, -z'
'x-1/2, -y-1/2, z-1/2'

loop_
_atom_site_label
_atom_site_type_symbol
_atom_site_fract_x
_atom_site_fract_y
_atom_site_fract_z
_atom_site_U_iso_or_equiv
_atom_site_adp_type
_atom_site_occupancy
_atom_site_symmetry_multiplicity
_atom_site_calc_flag
_atom_site_refinement_flags
O1 O 0.21880(10) 0.61724(7) 0.27872(7) 0.0434(2) Uani 1 1 d .
O2 O 0.07302(10) 0.71306(6) 0.11774(7) 0.0406(2) Uani 1 1 d .
O3 O -0.01614(11) 0.49865(6) 0.14911(7) 0.0407(2) Uani 1 1 d .
C3 C -0.06824(13) 0.68330(9) 0.42083(9) 0.0345(3) Uani 1 1 d .
C8 C -0.14299(13) 0.74832(9) 0.34643(9) 0.0332(3) Uani 1 1 d .
C15 C -0.06595(14) 0.50060(10) 0.03858(10) 0.0388(3) Uani 1 1 d .
H15A H -0.1266 0.5604 0.0259 0.047 Uiso 1 1 calc R
H15B H -0.1308 0.4430 0.0243 0.047 Uiso 1 1 calc R
C9 C -0.24751(14) 0.69219(12) 0.28667(11) 0.0474(4) Uani 1 1 d .
H9 H -0.3118 0.7157 0.2306 0.057 Uiso 1 1 calc R
C11 C 0.30352(15) 0.66621(11) 0.19779(13) 0.0492(4) Uani 1 1 d .
H11A H 0.3266 0.6209 0.1371 0.059 Uiso 1 1 calc R
H11B H 0.3997 0.6900 0.2289 0.059 Uiso 1 1 calc R
C2 C -0.13058(17) 0.58933(10) 0.40470(12) 0.0482(4) Uani 1 1 d .
H2 H -0.1028 0.5312 0.4423 0.058 Uiso 1 1 calc R
C13 C -0.00670(19) 0.78570(11) 0.05856(12) 0.0531(4) Uani 1 1 d .
H13A H -0.0282 0.8414 0.1064 0.080 Uiso 1 1 calc R
H13B H -0.1015 0.7581 0.0315 0.080 Uiso 1 1 calc R
H13C H 0.0546 0.8077 -0.0031 0.080 Uiso 1 1 calc R
C14 C 0.02627(18) 0.40433(10) 0.18580(12) 0.0470(3) Uani 1 1 d .
H14A H -0.0500 0.3565 0.1634 0.070 Uiso 1 1 calc R
H14B H 0.0344 0.4046 0.2654 0.070 Uiso 1 1 calc R
H14C H 0.1237 0.3866 0.1540 0.070 Uiso 1 1 calc R
C1 C -0.23988(16) 0.59702(11) 0.32403(14) 0.0546(4) Uani 1 1 d .
H1 H -0.3004 0.5445 0.2984 0.065 Uiso 1 1 calc R
C7 C -0.10237(18) 0.84810(10) 0.34639(12) 0.0506(4) Uani 1 1 d .
H7 H -0.1498 0.8926 0.2978 0.061 Uiso 1 1 calc R
C10 C 0.30209(17) 0.54506(13) 0.33494(13) 0.0546(4) Uani 1 1 d .
H10A H 0.3368 0.4952 0.2833 0.082 Uiso 1 1 calc R
H10B H 0.2381 0.5143 0.3902 0.082 Uiso 1 1 calc R
H10C H 0.3892 0.5756 0.3704 0.082 Uiso 1 1 calc R
C6 C 0.0076(2) 0.88048(12) 0.41794(14) 0.0624(5) Uani 1 1 d .
H6 H 0.0350 0.9477 0.4184 0.075 Uiso 1 1 calc R
C12 C 0.21284(16) 0.75001(11) 0.15755(13) 0.0507(4) Uani 1 1 d .
H12A H 0.1948 0.7972 0.2174 0.061 Uiso 1 1 calc R
H12B H 0.2674 0.7843 0.0985 0.061 Uiso 1 1 calc R
C4 C 0.04329(15) 0.72007(13) 0.49094(11) 0.0496(4) Uani 1 1 d .
H4 H 0.0941 0.6773 0.5397 0.059 Uiso 1 1 calc R
C5 C 0.07814(17) 0.81594(14) 0.48899(13) 0.0594(5) Uani 1 1 d .
H5 H 0.1529 0.8401 0.5374 0.071 Uiso 1 1 calc R
Li1 Li -0.0043(2) 0.62044(15) 0.23847(16) 0.0359(4) Uani 1 1 d .

loop_
_atom_site_aniso_label
_atom_site_aniso_U_11
_atom_site_aniso_U_22
_atom_site_aniso_U_33
_atom_site_aniso_U_23
_atom_site_aniso_U_13
_atom_site_aniso_U_12
O1 0.0330(5) 0.0551(6) 0.0420(5) 0.0004(4) 0.0095(4) 0.0000(4)
O2 0.0421(5) 0.0358(5) 0.0439(5) 0.0021(4) 0.0087(4) -0.0058(4)
O3 0.0578(6) 0.0337(5) 0.0305(4) -0.0022(3) 0.0023(4) 0.0014(4)
C3 0.0316(6) 0.0429(7) 0.0290(6) -0.0007(5) 0.0099(5) 0.0041(5)
C8 0.0317(6) 0.0360(6) 0.0318(6) -0.0038(5) 0.0075(5) 0.0053(5)
C15 0.0366(7) 0.0443(7) 0.0354(7) -0.0022(5) 0.0020(5) 0.0022(5)
C9 0.0298(6) 0.0667(10) 0.0457(8) -0.0184(7) -0.0016(6) 0.0068(6)
C11 0.0329(7) 0.0545(8) 0.0603(9) -0.0020(7) 0.0155(6) -0.0066(6)
C2 0.0574(9) 0.0334(7) 0.0538(8) 0.0047(6) 0.0290(7) 0.0036(6)
C13 0.0645(10) 0.0458(8) 0.0490(8) 0.0099(7) 0.0053(7) -0.0006(7)
C14 0.0607(9) 0.0373(7) 0.0430(7) 0.0051(6) -0.0008(6) -0.0031(6)
C1 0.0396(8) 0.0537(9) 0.0704(10) -0.0293(8) 0.0227(7) -0.0167(6)
C7 0.0682(10) 0.0362(7) 0.0475(8) 0.0021(6) 0.0239(7) 0.0093(7)
C10 0.0454(8) 0.0649(10) 0.0534(9) 0.0019(7) -0.0028(7) 0.0026(7)
C6 0.0774(11) 0.0443(8) 0.0657(10) -0.0271(8) 0.0415(9) -0.0276(8)
C12 0.0418(8) 0.0457(8) 0.0647(9) 0.0009(7) 0.0138(7) -0.0140(6)
C4 0.0363(7) 0.0796(11) 0.0328(7) -0.0060(7) 0.0031(5) 0.0053(7)
C5 0.0447(8) 0.0871(13) 0.0463(8) -0.0249(9) 0.0125(7) -0.0197(8)
Li1 0.0346(10) 0.0374(11) 0.0356(10) -0.0020(8) 0.0085(8) -0.0026(8)

loop_
_atom_type_symbol
_atom_type_description
_atom_type_scat_dispersion_real
_atom_type_scat_dispersion_imag
_atom_type_scat_source
C C 0.0033 0.0016 'International Tables Vol C Tables 4.2.6.8 and 6.1.1.4'
H H 0.0000 0.0000 'International Tables Vol C Tables 4.2.6.8 and 6.1.1.4'
Li Li -0.0003 0.0001 'International Tables Vol C Tables 4.2.6.8 and 6.1.1.4'
O O 0.0106 0.0060 'International Tables Vol C Tables 4.2.6.8 and 6.1.1.4'

loop_
_geom_angle_atom_site_label_1
_geom_angle_atom_site_label_2
_geom_angle_atom_site_label_3
_geom_angle
_geom_angle_site_symmetry_1
_geom_angle_site_symmetry_3
C10 O1 C11 113.22(11) . .
C10 O1 Li1 129.87(11) . .
C11 O1 Li1 109.67(10) . .
C13 O2 C12 111.24(11) . .
C13 O2 Li1 129.00(10) . .
C12 O2 Li1 105.11(10) . .
C14 O3 C15 113.69(10) . .
C14 O3 Li1 124.73(10) . .
C15 O3 Li1 121.56(10) . .
C4 C3 C2 133.43(14) . .
C4 C3 C8 119.61(13) . .
C2 C3 C8 106.96(12) . .
C4 C3 Li1 121.21(10) . .
C2 C3 Li1 69.30(9) . .
C8 C3 Li1 75.20(8) . .
C9 C8 C7 133.95(13) . .
C9 C8 C3 107.39(12) . .
C7 C8 C3 118.66(12) . .
C9 C8 Li1 70.79(8) . .
C7 C8 Li1 123.06(10) . .
C3 C8 Li1 71.30(8) . .
O3 C15 C15 110.89(13) . 3_565
O3 C15 H15A 109.5 . .
C15 C15 H15A 109.5 3_565 .
O3 C15 H15B 109.5 . .
C15 C15 H15B 109.5 3_565 .
H15A C15 H15B 108.0 . .
C1 C9 C8 107.89(13) . .
C1 C9 Li1 70.11(9) . .
C8 C9 Li1 76.24(9) . .
C1 C9 H9 126.1 . .
C8 C9 H9 126.1 . .
Li1 C9 H9 119.4 . .
O1 C11 C12 108.03(11) . .
O1 C11 H11A 110.1 . .
C12 C11 H11A 110.1 . .
O1 C11 H11B 110.1 . .
C12 C11 H11B 110.1 . .
H11A C11 H11B 108.4 . .
C1 C2 C3 107.76(12) . .
C1 C2 Li1 72.77(10) . .
C3 C2 Li1 76.80(9) . .
C1 C2 H2 126.1 . .
C3 C2 H2 126.1 . .
Li1 C2 H2 116.4 . .
O2 C13 H13A 109.5 . .
O2 C13 H13B 109.5 . .
H13A C13 H13B 109.5 . .
O2 C13 H13C 109.5 . .
H13A C13 H13C 109.5 . .
H13B C13 H13C 109.5 . .
O3 C14 H14A 109.5 . .
O3 C14 H14B 109.5 . .
H14A C14 H14B 109.5 . .
O3 C14 H14C 109.5 . .
H14A C14 H14C 109.5 . .
H14B C14 H14C 109.5 . .
C9 C1 C2 109.99(12) . .
C9 C1 Li1 76.59(10) . .
C2 C1 Li1 73.06(9) . .
C9 C1 H1 125.0 . .
C2 C1 H1 125.0 . .
Li1 C1 H1 117.1 . .
C6 C7 C8 119.25(15) . .
C6 C7 H7 120.4 . .
C8 C7 H7 120.4 . .
O1 C10 H10A 109.5 . .
O1 C10 H10B 109.5 . .
H10A C10 H10B 109.5 . .
O1 C10 H10C 109.5 . .
H10A C10 H10C 109.5 . .
H10B C10 H10C 109.5 . .
C7 C6 C5 120.87(14) . .
C7 C6 H6 119.6 . .
C5 C6 H6 119.6 . .
O2 C12 C11 108.27(11) . .
O2 C12 H12A 110.0 . .
C11 C12 H12A 110.0 . .
O2 C12 H12B 110.0 . .
C11 C12 H12B 110.0 . .
H12A C12 H12B 108.4 . .
C5 C4 C3 119.94(15) . .
C5 C4 H4 120.0 . .
C3 C4 H4 120.0 . .
C4 C5 C6 121.66(15) . .
C4 C5 H5 119.2 . .
C6 C5 H5 119.2 . .
O3 Li1 O1 99.55(10) . .
O3 Li1 O2 97.67(9) . .
O1 Li1 O2 82.16(8) . .
O3 Li1 C1 94.88(9) . .
O1 Li1 C1 138.48(11) . .
O2 Li1 C1 134.13(12) . .
O3 Li1 C2 107.42(10) . .
O1 Li1 C2 104.35(10) . .
O2 Li1 C2 152.36(11) . .
C1 Li1 C2 34.17(6) . .
O3 Li1 C9 114.88(10) . .
O1 Li1 C9 143.83(11) . .
O2 Li1 C9 102.85(10) . .
C1 Li1 C9 33.30(6) . .
C2 Li1 C9 56.23(7) . .
O3 Li1 C3 141.06(11) . .
O1 Li1 C3 90.69(9) . .
O2 Li1 C3 121.01(10) . .
C1 Li1 C3 55.86(6) . .
C2 Li1 C3 33.90(5) . .
C9 Li1 C3 55.69(6) . .
O3 Li1 C8 147.44(11) . .
O1 Li1 C8 111.28(10) . .
O2 Li1 C8 96.66(9) . .
C1 Li1 C8 54.95(6) . .
C2 Li1 C8 55.80(6) . .
C9 Li1 C8 32.98(5) . .
C3 Li1 C8 33.51(5) . .

loop_
_geom_bond_atom_site_label_1
_geom_bond_atom_site_label_2
_geom_bond_distance
_geom_bond_site_symmetry_2
O1 C10 1.4120(18) .
O1 C11 1.4144(16) .
O1 Li1 2.042(2) .
O2 C13 1.4183(17) .
O2 C12 1.4262(17) .
O2 Li1 2.066(2) .
O3 C14 1.4153(16) .
O3 C15 1.4266(15) .
O3 Li1 1.995(2) .
C3 C4 1.4043(19) .
C3 C2 1.4113(19) .
C3 C8 1.4359(17) .
C3 Li1 2.464(2) .
C8 C9 1.4092(18) .
C8 C7 1.4094(19) .
C8 Li1 2.515(2) .
C15 C15 1.507(2) 3_565
C15 H15A 0.9900 .
C15 H15B 0.9900 .
C9 C1 1.380(2) .
C9 Li1 2.445(2) .
C9 H9 0.9500 .
C11 C12 1.484(2) .
C11 H11A 0.9900 .
C11 H11B 0.9900 .
C2 C1 1.390(2) .
C2 Li1 2.367(2) .
C2 H2 0.9500 .
C13 H13A 0.9800 .
C13 H13B 0.9800 .
C13 H13C 0.9800 .
C14 H14A 0.9800 .
C14 H14B 0.9800 .
C14 H14C 0.9800 .
C1 Li1 2.363(2) .
C1 H1 0.9500 .
C7 C6 1.385(2) .
C7 H7 0.9500 .
C10 H10A 0.9800 .
C10 H10B 0.9800 .
C10 H10C 0.9800 .
C6 C5 1.389(3) .
C6 H6 0.9500 .
C12 H12A 0.9900 .
C12 H12B 0.9900 .
C4 C5 1.345(2) .
C4 H4 0.9500 .
C5 H5 0.9500 .

loop_
_geom_torsion_atom_site_label_1
_geom_torsion_atom_site_label_2
_geom_torsion_atom_site_label_3
_geom_torsion_atom_site_label_4
_geom_torsion
_geom_torsion_site_symmetry_4
C4 C3 C8 C9 179.75(11) .
C2 C3 C8 C9 -0.47(13) .
Li1 C3 C8 C9 61.96(10) .
C4 C3 C8 C7 -0.33(16) .
C2 C3 C8 C7 179.45(11) .
Li1 C3 C8 C7 -118.12(12) .
C4 C3 C8 Li1 117.79(12) .
C2 C3 C8 Li1 -62.43(9) .
C14 O3 C15 C15 -79.23(17) 3_565
Li1 O3 C15 C15 99.19(15) 3_565
C7 C8 C9 C1 -178.75(13) .
C3 C8 C9 C1 1.15(14) .
Li1 C8 C9 C1 63.44(11) .
C7 C8 C9 Li1 117.80(15) .
C3 C8 C9 Li1 -62.29(9) .
C10 O1 C11 C12 -170.95(12) .
Li1 O1 C11 C12 35.66(15) .
C4 C3 C2 C1 179.35(13) .
C8 C3 C2 C1 -0.38(14) .
Li1 C3 C2 C1 -66.76(11) .
C4 C3 C2 Li1 -113.89(15) .
C8 C3 C2 Li1 66.37(10) .
C8 C9 C1 C2 -1.43(15) .
Li1 C9 C1 C2 66.08(11) .
C8 C9 C1 Li1 -67.51(10) .
C3 C2 C1 C9 1.13(15) .
Li1 C2 C1 C9 -68.36(11) .
C3 C2 C1 Li1 69.49(10) .
C9 C8 C7 C6 179.70(13) .
C3 C8 C7 C6 -0.19(18) .
Li1 C8 C7 C6 -85.59(15) .
C8 C7 C6 C5 0.3(2) .
C13 O2 C12 C11 -168.34(11) .
Li1 O2 C12 C11 48.12(13) .
O1 C11 C12 O2 -57.35(15) .
C2 C3 C4 C5 -178.90(13) .
C8 C3 C4 C5 0.81(18) .
Li1 C3 C4 C5 90.86(16) .
C3 C4 C5 C6 -0.8(2) .
C7 C6 C5 C4 0.2(2) .
C14 O3 Li1 O1 56.36(14) .
C15 O3 Li1 O1 -121.87(11) .
C14 O3 Li1 O2 139.65(11) .
C15 O3 Li1 O2 -38.58(13) .
C14 O3 Li1 C1 -84.57(13) .
C15 O3 Li1 C1 97.20(12) .
C14 O3 Li1 C2 -52.08(15) .
C15 O3 Li1 C2 129.69(11) .
C14 O3 Li1 C9 -112.30(13) .
C15 O3 Li1 C9 69.47(14) .
C14 O3 Li1 C3 -46.8(2) .
C15 O3 Li1 C3 134.98(16) .
C14 O3 Li1 C8 -105.0(2) .
C15 O3 Li1 C8 76.8(2) .
C10 O1 Li1 O3 -58.80(15) .
C11 O1 Li1 O3 88.78(12) .
C10 O1 Li1 O2 -155.31(12) .
C11 O1 Li1 O2 -7.74(11) .
C10 O1 Li1 C1 49.9(2) .
C11 O1 Li1 C1 -162.55(15) .
C10 O1 Li1 C2 52.09(16) .
C11 O1 Li1 C2 -160.34(10) .
C10 O1 Li1 C9 103.6(2) .
C11 O1 Li1 C9 -108.82(19) .
C10 O1 Li1 C3 83.46(13) .
C11 O1 Li1 C3 -128.97(10) .
C10 O1 Li1 C8 110.56(13) .
C11 O1 Li1 C8 -101.87(11) .
C13 O2 Li1 O3 104.38(13) .
C12 O2 Li1 O3 -121.08(10) .
C13 O2 Li1 O1 -156.97(11) .
C12 O2 Li1 O1 -22.43(10) .
C13 O2 Li1 C1 -0.1(2) .
C12 O2 Li1 C1 134.42(14) .
C13 O2 Li1 C2 -50.9(3) .
C12 O2 Li1 C2 83.6(3) .
C13 O2 Li1 C9 -13.41(16) .
C12 O2 Li1 C9 121.13(10) .
C13 O2 Li1 C3 -70.90(17) .
C12 O2 Li1 C3 63.63(14) .
C13 O2 Li1 C8 -46.31(15) .
C12 O2 Li1 C8 88.23(10) .
C9 C1 Li1 O3 -129.74(11) .
C2 C1 Li1 O3 114.15(11) .
C9 C1 Li1 O1 119.91(18) .
C2 C1 Li1 O1 3.81(18) .
C9 C1 Li1 O2 -24.11(16) .
C2 C1 Li1 O2 -140.21(16) .
C9 C1 Li1 C2 116.11(12) .
C2 C1 Li1 C9 -116.11(12) .
C9 C1 Li1 C3 77.98(9) .
C2 C1 Li1 C3 -38.12(8) .
C9 C1 Li1 C8 37.00(8) .
C2 C1 Li1 C8 -79.10(9) .
C1 C2 Li1 O3 -72.34(12) .
C3 C2 Li1 O3 174.04(12) .
C1 C2 Li1 O1 -177.39(12) .
C3 C2 Li1 O1 68.98(11) .
C1 C2 Li1 O2 81.9(3) .
C3 C2 Li1 O2 -31.7(3) .
C3 C2 Li1 C1 -113.63(12) .
C1 C2 Li1 C9 36.37(8) .
C3 C2 Li1 C9 -77.26(9) .
C1 C2 Li1 C3 113.63(12) .
C1 C2 Li1 C8 76.40(9) .
C3 C2 Li1 C8 -37.23(7) .
C1 C9 Li1 O3 57.62(12) .
C8 C9 Li1 O3 172.77(12) .
C1 C9 Li1 O1 -103.2(2) .
C8 C9 Li1 O1 11.9(2) .
C1 C9 Li1 O2 162.50(12) .
C8 C9 Li1 O2 -82.36(11) .
C8 C9 Li1 C1 115.14(13) .
C1 C9 Li1 C2 -37.36(9) .
C8 C9 Li1 C2 77.78(9) .
C1 C9 Li1 C3 -78.55(10) .
C8 C9 Li1 C3 36.59(8) .
C1 C9 Li1 C8 -115.14(13) .
C4 C3 Li1 O3 120.00(18) .
C2 C3 Li1 O3 -9.07(18) .
C8 C3 Li1 O3 -124.06(18) .
C4 C3 Li1 O1 13.81(15) .
C2 C3 Li1 O1 -115.26(11) .
C8 C3 Li1 O1 129.75(10) .
C4 C3 Li1 O2 -67.45(17) .
C2 C3 Li1 O2 163.48(14) .
C8 C3 Li1 O2 48.49(12) .
C4 C3 Li1 C1 167.51(14) .
C2 C3 Li1 C1 38.44(9) .
C8 C3 Li1 C1 -76.54(9) .
C4 C3 Li1 C2 129.07(16) .
C8 C3 Li1 C2 -114.99(11) .
C4 C3 Li1 C9 -151.94(14) .
C2 C3 Li1 C9 78.99(10) .
C8 C3 Li1 C9 -36.00(8) .
C4 C3 Li1 C8 -115.94(15) .
C2 C3 Li1 C8 114.99(11) .
C9 C8 Li1 O3 -12.3(2) .
C7 C8 Li1 O3 -142.81(19) .
C3 C8 Li1 O3 104.6(2) .
C9 C8 Li1 O1 -172.47(13) .
C7 C8 Li1 O1 56.98(16) .
C3 C8 Li1 O1 -55.59(11) .
C9 C8 Li1 O2 103.38(11) .
C7 C8 Li1 O2 -27.17(15) .
C3 C8 Li1 O2 -139.75(11) .
C9 C8 Li1 C1 -37.37(9) .
C7 C8 Li1 C1 -167.93(14) .
C3 C8 Li1 C1 79.50(9) .
C9 C8 Li1 C2 -79.20(10) .
C7 C8 Li1 C2 150.25(14) .
C3 C8 Li1 C2 37.68(8) .
C7 C8 Li1 C9 -130.55(16) .
C3 C8 Li1 C9 116.88(12) .
C9 C8 Li1 C3 -116.88(12) .
C7 C8 Li1 C3 112.57(15) .
